data_7120989
loop_
_publ_author_name
'Yokouchi, Yuki'
'Ishida, Shintaro'
'Onodera, Tsunenobu'
'Oikawa, Hidetoshi'
'Iwamoto, Takeaki'

_publ_section_title
;
 Facile synthesis and bridgehead-functionalization of
 bicyclo[3.3.3]pentasiloxanes
;
_journal_name_full 'Chemical Communications'
_journal_paper_doi 10.1039/C7CC08790J
_journal_year 2018
_chemical_formula_moiety 'C18 H42 O4 Si3.50'
_chemical_formula_sum 'C18 H42 O4 Si3.5'
_chemical_formula_weight 420.83
_chemical_name_systematic 1,5-bis(t-butyldimethylsiloxy)hexaisobutylbicyclo[3.3.3]pentasiloxane
_space_group_crystal_system monoclinic
_space_group_IT_number 15
_space_group_name_Hall '-C 2yc'
_space_group_name_H-M_alt 'C 1 2/c 1'
_symmetry_space_group_name_Hall '-C 2yc'
_symmetry_space_group_name_H-M 'C 1 2/c 1'
_atom_sites_solution_hydrogens geom
_audit_creation_method SHELXL-2014/7
_audit_update_record
;
2017-09-27 deposited with the CCDC.
2017-12-04 downloaded from the CCDC.
;
_cell_angle_alpha 90
_cell_angle_beta 103.8890(10)
_cell_angle_gamma 90
_cell_formula_units_Z 8
_cell_length_a 19.0349(5)
_cell_length_b 13.7423(3)
_cell_length_c 21.0422(5)
_cell_measurement_reflns_used 8203
_cell_measurement_temperature 223(2)
_cell_measurement_theta_max 22.50
_cell_measurement_theta_min 2.22
_cell_volume 5343.4(2)
_computing_cell_refinement 'Bruker SAINT'
_computing_data_collection 'Bruker APEX2'
_computing_data_reduction 'Bruker SAINT'
_computing_molecular_graphics 'Bruker SHELXTL'
_computing_publication_material 'Bruker SHELXTL'
_computing_structure_refinement 'SHELXL-2014 (Sheldrick 2014)'
_computing_structure_solution 'SHELXS-97 (Sheldrick 2008)'
_diffrn_ambient_temperature 223(2)
_diffrn_detector_area_resol_mean 8.333
_diffrn_measured_fraction_theta_full 1.000
_diffrn_measured_fraction_theta_max 0.996
_diffrn_measurement_device_type 'Bruker APEXII CCD area detector'
_diffrn_measurement_method 'phi and omega scans'
_diffrn_radiation_monochromator 'Bruker Helios multilayer confocal mirror'
_diffrn_radiation_source 'Bruker TXS fine-focus rotating anode'
_diffrn_radiation_type MoK\a
_diffrn_radiation_wavelength 0.71073
_diffrn_reflns_av_R_equivalents 0.0308
_diffrn_reflns_av_unetI/netI 0.0177
_diffrn_reflns_Laue_measured_fraction_full 1.000
_diffrn_reflns_Laue_measured_fraction_max 0.996
_diffrn_reflns_limit_h_max 22
_diffrn_reflns_limit_h_min -22
_diffrn_reflns_limit_k_max 16
_diffrn_reflns_limit_k_min -16
_diffrn_reflns_limit_l_max 25
_diffrn_reflns_limit_l_min -25
_diffrn_reflns_number 32950
_diffrn_reflns_point_group_measured_fraction_full 1.000
_diffrn_reflns_point_group_measured_fraction_max 0.996
_diffrn_reflns_theta_full 25.242
_diffrn_reflns_theta_max 25.417
_diffrn_reflns_theta_min 1.847
_exptl_absorpt_coefficient_mu 0.217
_exptl_absorpt_correction_T_max 0.7452
_exptl_absorpt_correction_T_min 0.6675
_exptl_absorpt_correction_type empirical
_exptl_absorpt_process_details 'SADABS Sheldrick 1996'
_exptl_crystal_colour colorless
_exptl_crystal_density_diffrn 1.046
_exptl_crystal_description block
_exptl_crystal_F_000 1848
_exptl_crystal_recrystallization_method 'Re-crystallisation from solvent: EtOH'
_exptl_crystal_size_max 0.300
_exptl_crystal_size_mid 0.300
_exptl_crystal_size_min 0.300
_refine_diff_density_max 0.453
_refine_diff_density_min -0.390
_refine_diff_density_rms 0.046
_refine_ls_extinction_method none
_refine_ls_goodness_of_fit_ref 1.061
_refine_ls_hydrogen_treatment constr
_refine_ls_matrix_type full
_refine_ls_number_parameters 306
_refine_ls_number_reflns 4920
_refine_ls_number_restraints 43
_refine_ls_restrained_S_all 1.075
_refine_ls_R_factor_all 0.0945
_refine_ls_R_factor_gt 0.0703
_refine_ls_shift/su_max 0.001
_refine_ls_shift/su_mean 0.000
_refine_ls_structure_factor_coef Fsqd
_refine_ls_weighting_details 'w=1/[\s^2^(Fo^2^)+(0.1075P)^2^+7.2071P] where P=(Fo^2^+2Fc^2^)/3'
_refine_ls_weighting_scheme calc
_refine_ls_wR_factor_gt 0.1945
_refine_ls_wR_factor_ref 0.2335
_reflns_Friedel_coverage 0.000
_reflns_number_gt 3476
_reflns_number_total 4920
_reflns_threshold_expression 'I > 2\s(I)'
_cod_data_source_file c7cc08790j2.cif
_cod_data_source_block yy39c_a
_cod_original_formula_sum 'C18 H42 O4 Si3.50'
_cod_database_code 7120989
_shelx_shelxl_version_number 2014/7
_shelx_space_group_comment
;
The symmetry employed for this shelxl refinement is uniquely defined
by the following loop, which should always be used as a source of
symmetry information in preference to the above space-group names.
They are only intended as comments.
;
_shelx_estimated_absorpt_t_min 0.938
_shelx_estimated_absorpt_t_max 0.938

loop_
_space_group_symop_operation_xyz
'x, y, z'
'-x, y, -z+1/2'
'x+1/2, y+1/2, z'
'-x+1/2, y+1/2, -z+1/2'
'-x, -y, -z'
'x, -y, z-1/2'
'-x+1/2, -y+1/2, -z'
'x+1/2, -y+1/2, z-1/2'

loop_
_atom_site_label
_atom_site_type_symbol
_atom_site_fract_x
_atom_site_fract_y
_atom_site_fract_z
_atom_site_U_iso_or_equiv
_atom_site_adp_type
_atom_site_occupancy
_atom_site_site_symmetry_order
_atom_site_calc_flag
_atom_site_refinement_flags_posn
_atom_site_refinement_flags_adp
_atom_site_refinement_flags_occupancy
_atom_site_disorder_assembly
_atom_site_disorder_group
Si1 Si 0.48183(5) 0.35961(7) 0.33301(4) 0.0681(3) Uani 1 1 d . . . . .
Si2 Si 0.61114(6) 0.45016(10) 0.29285(5) 0.0924(4) Uani 1 1 d . . . . .
Si3 Si 0.5000 0.18265(12) 0.2500 0.0979(6) Uani 1 2 d S T P . .
O1 O 0.4873(2) 0.2518(2) 0.30970(15) 0.1192(12) Uani 1 1 d . . . . .
O2 O 0.55615(18) 0.4121(3) 0.33634(14) 0.1254(13) Uani 1 1 d . . . . .
O3 O 0.41937(17) 0.4125(3) 0.28213(13) 0.1189(12) Uani 1 1 d . . . . .
C1 C 0.6105(2) 0.5835(4) 0.2956(2) 0.1025(13) Uani 1 1 d . . . . .
H1 H 0.5636 0.6029 0.3033 0.123 Uiso 1 1 calc R U . . .
H2 H 0.6474 0.6030 0.3345 0.123 Uiso 1 1 calc R U . . .
C2 C 0.6224(5) 0.6450(5) 0.2391(4) 0.170(3) Uani 1 1 d . . . . .
H3 H 0.5788 0.6315 0.2037 0.204 Uiso 1 1 calc R U . . .
C3 C 0.7013(3) 0.3952(4) 0.3228(2) 0.1140(15) Uani 1 1 d . . . . .
H4 H 0.6964 0.3245 0.3174 0.137 Uiso 1 1 calc R U . . .
H5 H 0.7324 0.4178 0.2948 0.137 Uiso 1 1 calc R U . . .
C4 C 0.7400(4) 0.4163(6) 0.3942(3) 0.148(2) Uani 1 1 d . . . . .
H6 H 0.7343 0.4862 0.4032 0.178 Uiso 1 1 calc R U . . .
C5 C 0.6786(6) 0.6220(6) 0.2109(5) 0.209(4) Uani 1 1 d . . . . .
H7 H 0.7241 0.6264 0.2436 0.314 Uiso 1 1 calc R U . . .
H8 H 0.6791 0.6672 0.1756 0.314 Uiso 1 1 calc R U . . .
H9 H 0.6722 0.5563 0.1937 0.314 Uiso 1 1 calc R U . . .
C6 C 0.6160(6) 0.7529(6) 0.2521(5) 0.228(5) Uani 1 1 d . . . . .
H10 H 0.6559 0.7729 0.2876 0.342 Uiso 1 1 calc R U . . .
H11 H 0.5706 0.7653 0.2640 0.342 Uiso 1 1 calc R U . . .
H12 H 0.6172 0.7895 0.2129 0.342 Uiso 1 1 calc R U . . .
C7 C 0.4151(3) 0.1139(4) 0.2187(3) 0.1248(17) Uani 1 1 d . . . . .
H13 H 0.4106 0.0667 0.2524 0.150 Uiso 1 1 calc R U . . .
H14 H 0.3748 0.1599 0.2145 0.150 Uiso 1 1 calc R U . . .
C8 C 0.8200(5) 0.3937(10) 0.4049(5) 0.273(7) Uani 1 1 d . . . . .
H15 H 0.8458 0.4184 0.4472 0.410 Uiso 1 1 calc R U . . .
H16 H 0.8387 0.4245 0.3708 0.410 Uiso 1 1 calc R U . . .
H17 H 0.8268 0.3239 0.4034 0.410 Uiso 1 1 calc R U . . .
C9 C 0.4042(4) 0.0599(7) 0.1552(6) 0.210(5) Uani 1 1 d . . . . .
H18 H 0.3981 0.1142 0.1234 0.252 Uiso 1 1 calc R U . . .
C10 C 0.3320(5) 0.0135(9) 0.1369(7) 0.288(7) Uani 1 1 d . . . . .
H19 H 0.3286 -0.0263 0.0982 0.433 Uiso 1 1 calc R U . . .
H20 H 0.2949 0.0635 0.1278 0.433 Uiso 1 1 calc R U . . .
H21 H 0.3253 -0.0269 0.1727 0.433 Uiso 1 1 calc R U . . .
C11 C 0.7092(6) 0.3574(8) 0.4405(4) 0.246(5) Uani 1 1 d . . . . .
H22 H 0.6595 0.3770 0.4371 0.369 Uiso 1 1 calc R U . . .
H23 H 0.7374 0.3680 0.4848 0.369 Uiso 1 1 calc R U . . .
H24 H 0.7106 0.2890 0.4295 0.369 Uiso 1 1 calc R U . . .
C12 C 0.4577(7) 0.0066(10) 0.1380(7) 0.312(9) Uani 1 1 d . . . . .
H25 H 0.4682 -0.0506 0.1656 0.468 Uiso 1 1 calc R U . . .
H26 H 0.5011 0.0460 0.1436 0.468 Uiso 1 1 calc R U . . .
H27 H 0.4418 -0.0132 0.0926 0.468 Uiso 1 1 calc R U . . .
O4 O 0.46515(15) 0.3607(2) 0.40334(11) 0.0889(8) Uani 1 1 d . . . . .
Si4A Si 0.39958(19) 0.3343(2) 0.44040(16) 0.0944(12) Uani 0.579(7) 1 d . U P A 1
C13A C 0.3189(7) 0.2863(14) 0.3842(9) 0.170(6) Uani 0.579(7) 1 d . . P A 1
H37 H 0.2824 0.2721 0.4081 0.255 Uiso 0.579(7) 1 calc R U P A 1
H38 H 0.3002 0.3341 0.3505 0.255 Uiso 0.579(7) 1 calc R U P A 1
H39 H 0.3311 0.2271 0.3642 0.255 Uiso 0.579(7) 1 calc R U P A 1
C14A C 0.3471(15) 0.427(2) 0.4530(16) 0.295(18) Uani 0.579(7) 1 d . U P A 1
H14A H 0.3762 0.4735 0.4830 0.442 Uiso 0.579(7) 1 calc R U P A 1
H14B H 0.3087 0.4027 0.4716 0.442 Uiso 0.579(7) 1 calc R U P A 1
H14C H 0.3263 0.4592 0.4117 0.442 Uiso 0.579(7) 1 calc R U P A 1
C15A C 0.4419(7) 0.2591(9) 0.5103(5) 0.136(4) Uani 0.579(7) 1 d . U P A 1
C16A C 0.4947(15) 0.347(3) 0.5491(9) 0.33(2) Uani 0.579(7) 1 d D . P A 1
H34 H 0.4651 0.3974 0.5618 0.497 Uiso 0.579(7) 1 calc R U P A 1
H35 H 0.5274 0.3205 0.5879 0.497 Uiso 0.579(7) 1 calc R U P A 1
H36 H 0.5225 0.3743 0.5203 0.497 Uiso 0.579(7) 1 calc R U P A 1
C17A C 0.4878(16) 0.1758(19) 0.4889(15) 0.280(18) Uani 0.579(7) 1 d D U P A 1
H28 H 0.5212 0.2037 0.4657 0.420 Uiso 0.579(7) 1 calc R U P A 1
H29 H 0.5147 0.1416 0.5274 0.420 Uiso 0.579(7) 1 calc R U P A 1
H30 H 0.4558 0.1306 0.4605 0.420 Uiso 0.579(7) 1 calc R U P A 1
C18A C 0.3833(10) 0.2323(17) 0.5491(7) 0.172(7) Uani 0.579(7) 1 d . U P A 1
H18A H 0.4054 0.1928 0.5869 0.258 Uiso 0.579(7) 1 calc R U P A 1
H18B H 0.3443 0.1962 0.5208 0.258 Uiso 0.579(7) 1 calc R U P A 1
H18C H 0.3641 0.2915 0.5637 0.258 Uiso 0.579(7) 1 calc R U P A 1
Si4B Si 0.4443(4) 0.3263(5) 0.4696(2) 0.149(2) Uani 0.421(7) 1 d . U P A 2
C13B C 0.5123(17) 0.307(3) 0.5442(13) 0.25(2) Uani 0.421(7) 1 d . . P A 2
H13D H 0.5561 0.2820 0.5339 0.377 Uiso 0.421(7) 1 calc R U P A 2
H13E H 0.4948 0.2594 0.5711 0.377 Uiso 0.421(7) 1 calc R U P A 2
H13F H 0.5228 0.3674 0.5679 0.377 Uiso 0.421(7) 1 calc R U P A 2
C14B C 0.3818(19) 0.453(2) 0.4822(15) 0.201(15) Uani 0.421(7) 1 d . U P A 2
H14D H 0.4051 0.4857 0.5225 0.301 Uiso 0.421(7) 1 calc R U P A 2
H14E H 0.3335 0.4328 0.4843 0.301 Uiso 0.421(7) 1 calc R U P A 2
H14F H 0.3787 0.4967 0.4455 0.301 Uiso 0.421(7) 1 calc R U P A 2
C15B C 0.3764(11) 0.2408(17) 0.4544(9) 0.189(8) Uani 0.421(7) 1 d D U P A 2
C16B C 0.3386(17) 0.213(2) 0.3891(12) 0.229(15) Uani 0.421(7) 1 d D U P A 2
H40 H 0.3677 0.2304 0.3587 0.343 Uiso 0.421(7) 1 calc R U P A 2
H41 H 0.3298 0.1438 0.3875 0.343 Uiso 0.421(7) 1 calc R U P A 2
H42 H 0.2927 0.2477 0.3771 0.343 Uiso 0.421(7) 1 calc R U P A 2
C17B C 0.438(2) 0.1566(17) 0.4637(19) 0.28(2) Uani 0.421(7) 1 d D U P A 2
H31 H 0.4708 0.1626 0.5067 0.427 Uiso 0.421(7) 1 calc R U P A 2
H32 H 0.4153 0.0931 0.4596 0.427 Uiso 0.421(7) 1 calc R U P A 2
H33 H 0.4653 0.1639 0.4304 0.427 Uiso 0.421(7) 1 calc R U P A 2
C18B C 0.3424(15) 0.222(3) 0.5122(10) 0.213(13) Uani 0.421(7) 1 d D U P A 2
H18D H 0.3012 0.2650 0.5091 0.320 Uiso 0.421(7) 1 calc R U P A 2
H18E H 0.3779 0.2345 0.5529 0.320 Uiso 0.421(7) 1 calc R U P A 2
H18F H 0.3264 0.1550 0.5113 0.320 Uiso 0.421(7) 1 calc R U P A 2

loop_
_atom_site_aniso_label
_atom_site_aniso_U_11
_atom_site_aniso_U_22
_atom_site_aniso_U_33
_atom_site_aniso_U_23
_atom_site_aniso_U_13
_atom_site_aniso_U_12
Si1 0.0787(6) 0.0804(7) 0.0504(5) 0.0041(4) 0.0259(4) 0.0012(5)
Si2 0.0850(7) 0.1333(11) 0.0646(6) -0.0179(6) 0.0289(5) -0.0342(7)
Si3 0.1436(16) 0.0703(9) 0.0917(11) 0.000 0.0520(11) 0.000
O1 0.202(4) 0.0797(18) 0.100(2) 0.0074(15) 0.084(2) 0.008(2)
O2 0.118(2) 0.200(4) 0.0671(16) -0.0226(19) 0.0408(15) -0.068(2)
O3 0.120(2) 0.177(3) 0.0712(16) 0.0323(18) 0.0452(16) 0.070(2)
C1 0.094(3) 0.132(4) 0.086(3) -0.015(3) 0.028(2) -0.009(3)
C2 0.226(8) 0.152(6) 0.164(6) -0.012(5) 0.111(6) -0.031(5)
C3 0.118(4) 0.122(4) 0.106(3) -0.030(3) 0.033(3) -0.006(3)
C4 0.147(5) 0.154(5) 0.123(5) -0.025(4) -0.007(4) 0.046(4)
C5 0.269(10) 0.174(7) 0.244(9) 0.009(6) 0.177(9) -0.030(7)
C6 0.346(14) 0.130(6) 0.251(10) 0.009(6) 0.154(10) 0.002(7)
C7 0.148(5) 0.109(4) 0.123(4) 0.015(3) 0.045(4) -0.007(3)
C8 0.144(7) 0.410(16) 0.223(10) -0.108(10) -0.040(7) 0.093(9)
C9 0.134(6) 0.177(7) 0.319(12) -0.131(8) 0.054(7) -0.010(5)
C10 0.139(7) 0.285(13) 0.419(19) -0.172(13) 0.024(9) -0.026(8)
C11 0.296(13) 0.284(13) 0.126(6) 0.040(7) -0.014(7) 0.048(10)
C12 0.296(15) 0.360(17) 0.321(16) -0.212(14) 0.155(13) -0.141(14)
O4 0.1032(19) 0.113(2) 0.0588(14) 0.0031(13) 0.0357(13) -0.0103(15)
Si4A 0.089(2) 0.133(2) 0.0718(18) 0.0104(12) 0.0414(16) 0.0044(13)
C13A 0.106(8) 0.227(18) 0.161(12) -0.010(13) 0.001(7) -0.065(10)
C14A 0.25(3) 0.31(3) 0.38(4) 0.10(3) 0.18(3) 0.19(3)
C15A 0.167(10) 0.165(9) 0.096(6) 0.050(6) 0.072(7) 0.016(8)
C16A 0.29(3) 0.60(6) 0.110(12) -0.16(2) 0.064(15) -0.24(3)
C17A 0.30(3) 0.27(3) 0.30(3) 0.16(2) 0.14(2) 0.19(3)
C18A 0.23(2) 0.197(12) 0.121(10) 0.040(11) 0.109(11) -0.023(14)
Si4B 0.112(4) 0.281(6) 0.055(2) 0.027(3) 0.018(2) -0.062(3)
C13B 0.18(2) 0.35(5) 0.15(2) 0.12(3) -0.100(19) -0.02(2)
C14B 0.31(4) 0.142(14) 0.22(2) -0.058(16) 0.20(3) -0.014(19)
C15B 0.195(17) 0.27(2) 0.118(12) 0.042(14) 0.064(12) -0.069(16)
C16B 0.26(3) 0.26(3) 0.161(18) -0.04(2) 0.042(17) -0.19(2)
C17B 0.49(6) 0.085(11) 0.39(5) 0.055(19) 0.33(4) 0.05(2)
C18B 0.18(2) 0.33(3) 0.153(19) 0.06(2) 0.090(16) -0.08(2)

loop_
_atom_type_symbol
_atom_type_description
_atom_type_scat_dispersion_real
_atom_type_scat_dispersion_imag
_atom_type_scat_source
C C 0.0033 0.0016 'International Tables Vol C Tables 4.2.6.8 and 6.1.1.4'
H H 0.0000 0.0000 'International Tables Vol C Tables 4.2.6.8 and 6.1.1.4'
O O 0.0106 0.0060 'International Tables Vol C Tables 4.2.6.8 and 6.1.1.4'
Si Si 0.0817 0.0704 'International Tables Vol C Tables 4.2.6.8 and 6.1.1.4'

loop_
_geom_angle_atom_site_label_1
_geom_angle_atom_site_label_2
_geom_angle_atom_site_label_3
_geom_angle
_geom_angle_site_symmetry_1
_geom_angle_site_symmetry_3
O1 Si1 O3 108.6(2) . .
O1 Si1 O2 108.7(2) . .
O3 Si1 O2 110.0(2) . .
O1 Si1 O4 110.05(16) . .
O3 Si1 O4 110.04(15) . .
O2 Si1 O4 109.45(15) . .
O3 Si2 O2 108.27(15) 2_655 .
O3 Si2 C1 110.2(2) 2_655 .
O2 Si2 C1 107.0(2) . .
O3 Si2 C3 106.7(2) 2_655 .
O2 Si2 C3 110.3(2) . .
C1 Si2 C3 114.3(2) . .
O1 Si3 O1 109.1(2) 2_655 .
O1 Si3 C7 106.9(2) 2_655 2_655
O1 Si3 C7 107.5(2) . 2_655
O1 Si3 C7 107.5(2) 2_655 .
O1 Si3 C7 106.9(2) . .
C7 Si3 C7 118.6(4) 2_655 .
Si1 O1 Si3 145.0(2) . .
Si1 O2 Si2 144.3(2) . .
Si1 O3 Si2 147.25(19) . 2_655
C2 C1 Si2 121.8(4) . .
C2 C1 H1 106.9 . .
Si2 C1 H1 106.9 . .
C2 C1 H2 106.9 . .
Si2 C1 H2 106.9 . .
H1 C1 H2 106.7 . .
C5 C2 C6 113.9(7) . .
C5 C2 C1 119.1(8) . .
C6 C2 C1 111.6(6) . .
C5 C2 H3 103.3 . .
C6 C2 H3 103.3 . .
C1 C2 H3 103.3 . .
C4 C3 Si2 116.6(4) . .
C4 C3 H4 108.1 . .
Si2 C3 H4 108.1 . .
C4 C3 H5 108.1 . .
Si2 C3 H5 108.1 . .
H4 C3 H5 107.3 . .
C11 C4 C8 109.3(8) . .
C11 C4 C3 111.4(7) . .
C8 C4 C3 109.7(6) . .
C11 C4 H6 108.8 . .
C8 C4 H6 108.8 . .
C3 C4 H6 108.8 . .
C2 C5 H7 109.5 . .
C2 C5 H8 109.5 . .
H7 C5 H8 109.5 . .
C2 C5 H9 109.5 . .
H7 C5 H9 109.5 . .
H8 C5 H9 109.5 . .
C2 C6 H10 109.5 . .
C2 C6 H11 109.5 . .
H10 C6 H11 109.5 . .
C2 C6 H12 109.5 . .
H10 C6 H12 109.5 . .
H11 C6 H12 109.5 . .
C9 C7 Si3 119.4(5) . .
C9 C7 H13 107.5 . .
Si3 C7 H13 107.5 . .
C9 C7 H14 107.5 . .
Si3 C7 H14 107.5 . .
H13 C7 H14 107.0 . .
C4 C8 H15 109.5 . .
C4 C8 H16 109.5 . .
H15 C8 H16 109.5 . .
C4 C8 H17 109.5 . .
H15 C8 H17 109.5 . .
H16 C8 H17 109.5 . .
C12 C9 C10 113.8(8) . .
C12 C9 C7 123.2(9) . .
C10 C9 C7 111.5(9) . .
C12 C9 H18 101.4 . .
C10 C9 H18 101.4 . .
C7 C9 H18 101.4 . .
C9 C10 H19 109.5 . .
C9 C10 H20 109.5 . .
H19 C10 H20 109.5 . .
C9 C10 H21 109.5 . .
H19 C10 H21 109.5 . .
H20 C10 H21 109.5 . .
C4 C11 H22 109.5 . .
C4 C11 H23 109.5 . .
H22 C11 H23 109.5 . .
C4 C11 H24 109.5 . .
H22 C11 H24 109.5 . .
H23 C11 H24 109.5 . .
C9 C12 H25 109.5 . .
C9 C12 H26 109.5 . .
H25 C12 H26 109.5 . .
C9 C12 H27 109.5 . .
H25 C12 H27 109.5 . .
H26 C12 H27 109.5 . .
Si1 O4 Si4B 162.1(3) . .
Si1 O4 Si4A 140.9(2) . .
O4 Si4A C14A 116.7(11) . .
O4 Si4A C15A 105.5(4) . .
C14A Si4A C15A 117.9(11) . .
O4 Si4A C13A 112.7(6) . .
C14A Si4A C13A 86.4(13) . .
C15A Si4A C13A 117.3(8) . .
Si4A C13A H37 109.5 . .
Si4A C13A H38 109.5 . .
H37 C13A H38 109.5 . .
Si4A C13A H39 109.5 . .
H37 C13A H39 109.5 . .
H38 C13A H39 109.5 . .
Si4A C14A H14A 109.5 . .
Si4A C14A H14B 109.5 . .
H14A C14A H14B 109.5 . .
Si4A C14A H14C 109.5 . .
H14A C14A H14C 109.5 . .
H14B C14A H14C 109.5 . .
C17A C15A C18A 119.3(16) . .
C17A C15A C16A 111.1(16) . .
C18A C15A C16A 109.7(13) . .
C17A C15A Si4A 110.5(11) . .
C18A C15A Si4A 108.7(10) . .
C16A C15A Si4A 94.8(12) . .
C15A C16A H34 109.5 . .
C15A C16A H35 109.5 . .
H34 C16A H35 109.5 . .
C15A C16A H36 109.5 . .
H34 C16A H36 109.5 . .
H35 C16A H36 109.5 . .
C15A C17A H28 109.5 . .
C15A C17A H29 109.5 . .
H28 C17A H29 109.5 . .
C15A C17A H30 109.5 . .
H28 C17A H30 109.5 . .
H29 C17A H30 109.5 . .
C15A C18A H18A 109.5 . .
C15A C18A H18B 109.5 . .
H18A C18A H18B 109.5 . .
C15A C18A H18C 109.5 . .
H18A C18A H18C 109.5 . .
H18B C18A H18C 109.5 . .
O4 Si4B C15B 111.7(6) . .
O4 Si4B C13B 121.7(13) . .
C15B Si4B C13B 114.2(14) . .
O4 Si4B C14B 97.3(8) . .
C15B Si4B C14B 99.3(12) . .
C13B Si4B C14B 108.5(17) . .
Si4B C13B H13D 109.5 . .
Si4B C13B H13E 109.5 . .
H13D C13B H13E 109.5 . .
Si4B C13B H13F 109.5 . .
H13D C13B H13F 109.5 . .
H13E C13B H13F 109.5 . .
Si4B C14B H14D 109.5 . .
Si4B C14B H14E 109.5 . .
H14D C14B H14E 109.5 . .
Si4B C14B H14F 109.5 . .
H14D C14B H14F 109.5 . .
H14E C14B H14F 109.5 . .
C16B C15B C18B 120.3(19) . .
C16B C15B C17B 96(2) . .
C18B C15B C17B 103(2) . .
C16B C15B Si4B 122.5(13) . .
C18B C15B Si4B 114.2(17) . .
C17B C15B Si4B 88.5(15) . .
C15B C16B H40 109.5 . .
C15B C16B H41 109.5 . .
H40 C16B H41 109.5 . .
C15B C16B H42 109.5 . .
H40 C16B H42 109.5 . .
H41 C16B H42 109.5 . .
C15B C17B H31 109.5 . .
C15B C17B H32 109.5 . .
H31 C17B H32 109.5 . .
C15B C17B H33 109.5 . .
H31 C17B H33 109.5 . .
H32 C17B H33 109.5 . .
C15B C18B H18D 109.5 . .
C15B C18B H18E 109.5 . .
H18D C18B H18E 109.5 . .
C15B C18B H18F 109.5 . .
H18D C18B H18F 109.5 . .
H18E C18B H18F 109.5 . .

loop_
_geom_bond_atom_site_label_1
_geom_bond_atom_site_label_2
_geom_bond_distance
_geom_bond_site_symmetry_2
Si1 O1 1.572(3) .
Si1 O3 1.574(3) .
Si1 O2 1.575(3) .
Si1 O4 1.586(2) .
Si2 O3 1.629(3) 2_655
Si2 O2 1.633(3) .
Si2 C1 1.834(5) .
Si2 C3 1.842(5) .
Si3 O1 1.639(3) 2_655
Si3 O1 1.639(3) .
Si3 C7 1.852(6) 2_655
Si3 C7 1.852(6) .
O3 Si2 1.629(3) 2_655
C1 C2 1.520(8) .
C1 H1 0.9800 .
C1 H2 0.9800 .
C2 C5 1.379(9) .
C2 C6 1.518(10) .
C2 H3 0.9900 .
C3 C4 1.533(8) .
C3 H4 0.9800 .
C3 H5 0.9800 .
C4 C11 1.491(12) .
C4 C8 1.517(10) .
C4 H6 0.9900 .
C5 H7 0.9700 .
C5 H8 0.9700 .
C5 H9 0.9700 .
C6 H10 0.9700 .
C6 H11 0.9700 .
C6 H12 0.9700 .
C7 C9 1.499(11) .
C7 H13 0.9800 .
C7 H14 0.9800 .
C8 H15 0.9700 .
C8 H16 0.9700 .
C8 H17 0.9700 .
C9 C12 1.372(13) .
C9 C10 1.479(11) .
C9 H18 0.9900 .
C10 H19 0.9700 .
C10 H20 0.9700 .
C10 H21 0.9700 .
C11 H22 0.9700 .
C11 H23 0.9700 .
C11 H24 0.9700 .
C12 H25 0.9700 .
C12 H26 0.9700 .
C12 H27 0.9700 .
O4 Si4B 1.609(4) .
O4 Si4A 1.663(3) .
Si4A C14A 1.68(2) .
Si4A C15A 1.820(10) .
Si4A C13A 1.822(13) .
C13A H37 0.9700 .
C13A H38 0.9700 .
C13A H39 0.9700 .
C14A H14A 0.9700 .
C14A H14B 0.9700 .
C14A H14C 0.9700 .
C15A C17A 1.57(3) .
C15A C18A 1.576(17) .
C15A C16A 1.65(3) .
C16A H34 0.9700 .
C16A H35 0.9700 .
C16A H36 0.9700 .
C17A H28 0.9700 .
C17A H29 0.9700 .
C17A H30 0.9700 .
C18A H18A 0.9700 .
C18A H18B 0.9700 .
C18A H18C 0.9700 .
Si4B C15B 1.72(2) .
Si4B C13B 1.799(16) .
Si4B C14B 2.16(3) .
C13B H13D 0.9700 .
C13B H13E 0.9700 .
C13B H13F 0.9700 .
C14B H14D 0.9700 .
C14B H14E 0.9700 .
C14B H14F 0.9700 .
C15B C16B 1.44(3) .
C15B C18B 1.53(2) .
C15B C17B 1.628(18) .
C16B H40 0.9700 .
C16B H41 0.9700 .
C16B H42 0.9700 .
C17B H31 0.9700 .
C17B H32 0.9700 .
C17B H33 0.9700 .
C18B H18D 0.9700 .
C18B H18E 0.9700 .
C18B H18F 0.9700 .

loop_
_geom_torsion_atom_site_label_1
_geom_torsion_atom_site_label_2
_geom_torsion_atom_site_label_3
_geom_torsion_atom_site_label_4
_geom_torsion
_geom_torsion_site_symmetry_1
_geom_torsion_site_symmetry_4
O3 Si1 O1 Si3 58.1(5) . .
O2 Si1 O1 Si3 -61.6(5) . .
O4 Si1 O1 Si3 178.6(4) . .
O1 Si3 O1 Si1 0.5(4) 2_655 .
C7 Si3 O1 Si1 116.1(5) 2_655 .
C7 Si3 O1 Si1 -115.5(5) . .
O1 Si1 O2 Si2 65.2(6) . .
O3 Si1 O2 Si2 -53.6(6) . .
O4 Si1 O2 Si2 -174.6(5) . .
O3 Si2 O2 Si1 -6.7(6) 2_655 .
C1 Si2 O2 Si1 112.0(5) . .
C3 Si2 O2 Si1 -123.1(5) . .
O1 Si1 O3 Si2 -62.7(6) . 2_655
O2 Si1 O3 Si2 56.2(6) . 2_655
O4 Si1 O3 Si2 176.8(5) . 2_655
O3 Si2 C1 C2 -31.9(6) 2_655 .
O2 Si2 C1 C2 -149.3(5) . .
C3 Si2 C1 C2 88.3(6) . .
Si2 C1 C2 C5 -46.5(10) . .
Si2 C1 C2 C6 177.5(6) . .
O3 Si2 C3 C4 -177.3(5) 2_655 .
O2 Si2 C3 C4 -59.9(6) . .
C1 Si2 C3 C4 60.7(6) . .
Si2 C3 C4 C11 76.3(7) . .
Si2 C3 C4 C8 -162.6(7) . .
O1 Si3 C7 C9 50.4(7) 2_655 .
O1 Si3 C7 C9 167.4(6) . .
C7 Si3 C7 C9 -71.0(6) 2_655 .
Si3 C7 C9 C12 41.9(15) . .
Si3 C7 C9 C10 -177.3(8) . .
O1 Si1 O4 Si4B -10.2(11) . .
O3 Si1 O4 Si4B 109.4(11) . .
O2 Si1 O4 Si4B -129.5(11) . .
O1 Si1 O4 Si4A -69.0(4) . .
O3 Si1 O4 Si4A 50.6(4) . .
O2 Si1 O4 Si4A 171.7(3) . .
Si1 O4 Si4A C14A -96.6(13) . .
Si1 O4 Si4A C15A 130.3(5) . .
Si1 O4 Si4A C13A 1.1(8) . .
O4 Si4A C15A C17A -48.3(16) . .
C14A Si4A C15A C17A 179.4(19) . .
C13A Si4A C15A C17A 78.1(16) . .
O4 Si4A C15A C18A 179.0(10) . .
C14A Si4A C15A C18A 46.6(18) . .
C13A Si4A C15A C18A -54.6(13) . .
O4 Si4A C15A C16A 66.3(11) . .
C14A Si4A C15A C16A -66.0(17) . .
C13A Si4A C15A C16A -167.3(12) . .
Si1 O4 Si4B C15B -39.0(16) . .
Si1 O4 Si4B C13B 100.9(19) . .
Si1 O4 Si4B C14B -142.0(14) . .
O4 Si4B C15B C16B -6(2) . .
C13B Si4B C15B C16B -150(3) . .
C14B Si4B C15B C16B 95(2) . .
O4 Si4B C15B C18B -166.9(19) . .
C13B Si4B C15B C18B 50(3) . .
C14B Si4B C15B C18B -65(2) . .
O4 Si4B C15B C17B 90.1(15) . .
C13B Si4B C15B C17B -53(2) . .
C14B Si4B C15B C17B -168.1(16) . .
